data_7133781
loop_
_publ_author_name
'Yang, Zhao'
'Zeng, Yiyi'
'Chen, Guoyong'
'Sun, Xiao'
'Zhang, Haina'
'Cai, Hu'
'Wei, Zhenhong'

_publ_section_title
;
 An organic-inorganic hybrid perovskite material
 [Me<sub>3</sub>NCMe<sub>3</sub>]GaCl<sub>4</sub> exhibits a two-step
 off-on-off SHG response with a large temperature interval.
;
_journal_issue 83
_journal_name_full 'Chemical communications (Cambridge, England)'
_journal_page_first 11992
_journal_page_last 11995
_journal_paper_doi 10.1039/d4cc04031g
_journal_volume 60
_journal_year 2024
_chemical_formula_moiety 'Cl4 Ga, C7 H18 N'
_chemical_formula_sum 'C7 H18 Cl4 Ga N'
_chemical_formula_weight 327.74
_space_group_crystal_system orthorhombic
_space_group_IT_number 26
_space_group_name_Hall 'P 2c -2'
_space_group_name_H-M_alt 'P m c 21'
_atom_sites_solution_hydrogens geom
_atom_sites_solution_primary dual
_audit_creation_date 2024-09-02
_audit_creation_method
;
Olex2 1.5
(compiled 2024.02.16 svn.r378c4104 for OlexSys, GUI svn.r6928)
;
_audit_update_record
;
2024-09-07 deposited with the CCDC.	2024-09-24 downloaded from the CCDC.
;
_cell_angle_alpha 90
_cell_angle_beta 90
_cell_angle_gamma 90
_cell_formula_units_Z 2
_cell_length_a 7.3448(5)
_cell_length_b 7.0749(6)
_cell_length_c 14.0244(12)
_cell_measurement_reflns_used 2995
_cell_measurement_temperature 293(2)
_cell_measurement_theta_max 25.7460
_cell_measurement_theta_min 3.2170
_cell_volume 728.76(10)
_computing_data_collection CrysAlisPro
_computing_molecular_graphics 'Olex2 1.5 (Dolomanov et al., 2009)'
_computing_publication_material 'Olex2 1.5 (Dolomanov et al., 2009)'
_computing_structure_refinement 'ShelXL (Sheldrick, 2015)'
_computing_structure_solution 'ShelXT (Sheldrick, 2015)'
_diffrn_ambient_temperature 293(2)
_diffrn_measured_fraction_theta_full 0.997
_diffrn_measured_fraction_theta_max 0.872
_diffrn_measurement_device_type 'multiwire proportional'
_diffrn_measurement_method 'phi and omega scans'
_diffrn_radiation_monochromator graphite
_diffrn_radiation_type MoK\a
_diffrn_radiation_wavelength 0.71073
_diffrn_reflns_av_R_equivalents 0.0456
_diffrn_reflns_av_unetI/netI 0.0344
_diffrn_reflns_Laue_measured_fraction_full 0.997
_diffrn_reflns_Laue_measured_fraction_max 0.872
_diffrn_reflns_limit_h_max 10
_diffrn_reflns_limit_h_min -8
_diffrn_reflns_limit_k_max 8
_diffrn_reflns_limit_k_min -10
_diffrn_reflns_limit_l_max 18
_diffrn_reflns_limit_l_min -17
_diffrn_reflns_number 7999
_diffrn_reflns_point_group_measured_fraction_full 0.984
_diffrn_reflns_point_group_measured_fraction_max 0.813
_diffrn_reflns_theta_full 25.242
_diffrn_reflns_theta_max 30.684
_diffrn_reflns_theta_min 2.879
_exptl_absorpt_coefficient_mu 2.583
_exptl_absorpt_correction_T_max 1.00000
_exptl_absorpt_correction_T_min 0.40293
_exptl_absorpt_correction_type multi-scan
_exptl_absorpt_process_details
;
CrysAlisPro 1.171.43.111a (Rigaku Oxford Diffraction, 2024)
Empirical absorption correction using spherical harmonics,
implemented in SCALE3 ABSPACK scaling algorithm.
;
_exptl_crystal_colour white
_exptl_crystal_density_diffrn 1.494
_exptl_crystal_description block
_exptl_crystal_F_000 332
_exptl_crystal_size_max 0.09
_exptl_crystal_size_mid 0.07
_exptl_crystal_size_min 0.05
_refine_diff_density_max 1.190
_refine_diff_density_min -0.595
_refine_diff_density_rms 0.119
_refine_ls_abs_structure_details
;
 Refined as an inversion twin.
;
_refine_ls_abs_structure_Flack 0.05(8)
_refine_ls_extinction_method none
_refine_ls_goodness_of_fit_ref 1.074
_refine_ls_hydrogen_treatment constr
_refine_ls_matrix_type full
_refine_ls_number_parameters 135
_refine_ls_number_reflns 1973
_refine_ls_number_restraints 191
_refine_ls_restrained_S_all 1.059
_refine_ls_R_factor_all 0.1088
_refine_ls_R_factor_gt 0.0792
_refine_ls_shift/su_max 0.000
_refine_ls_shift/su_mean 0.000
_refine_ls_structure_factor_coef Fsqd
_refine_ls_weighting_details 'w=1/[\s^2^(Fo^2^)+(0.1707P)^2^+0.0396P] where P=(Fo^2^+2Fc^2^)/3'
_refine_ls_weighting_scheme calc
_refine_ls_wR_factor_gt 0.2302
_refine_ls_wR_factor_ref 0.2550
_reflns_Friedel_coverage 0.795
_reflns_Friedel_fraction_full 0.969
_reflns_Friedel_fraction_max 0.749
_reflns_number_gt 1293
_reflns_number_total 1973
_reflns_threshold_expression 'I > 2\s(I)'
_cod_data_source_file d4cc04031g2.cif
_cod_data_source_block t_CCDC3
_cod_depositor_comments 'Adding full bibliography for 7133779--7133781.cif.'
_cod_database_code 7133781
_shelx_shelxl_version_number 2018/3
_shelx_space_group_comment
;
The symmetry employed for this shelxl refinement is uniquely defined
by the following loop, which should always be used as a source of
symmetry information in preference to the above space-group names.
They are only intended as comments.
;
_olex2_refinement_description
;
1. Twinned data refinement
 Scales: 0.46709
 0.53291
2. Restrained distances
 N1-C4 = N1-C2 = N1-C1 = N1-C3 = C7-C4 = C5-C4 = C6-C4
 1.55 with sigma of 0.02
 C1-C2 \\sim C1-C3 \\sim C1-C4 \\sim C2-C3 \\sim C2-C4 \\sim C3-C4
 with sigma of 0.01
 N1-C5 \\sim N1-C6 \\sim N1-C7 \\sim C5-C6 \\sim C5-C7 \\sim C6-C7
 with sigma of 0.01
 Ga1-Cl1A \\sim Ga1-Cl1
 with sigma of 0.02
 Ga1-Cl2 \\sim Ga1-Cl2A
 with sigma of 0.02
 Ga1-Cl3A \\sim Ga1-Cl3
 with sigma of 0.02
3. Uiso/Uaniso restraints and constraints
C5 \\sim C3 \\sim N1 \\sim C6 \\sim C1 \\sim C2 \\sim C4 \\sim C7: within 2A
with sigma of 0.01 and sigma for terminal atoms of 0.02 within 2A
Ga1 \\sim Cl1A \\sim Cl1 \\sim Cl3 \\sim Cl3A \\sim Cl2A \\sim Cl2: within 2A
with sigma of 0.02 and sigma for terminal atoms of 0.04 within 2A
Uanis(C5) \\sim Ueq, Uanis(C3) \\sim Ueq, Uanis(N1) \\sim Ueq, Uanis(C6) \\sim
Ueq, Uanis(C1) \\sim Ueq, Uanis(C2) \\sim Ueq, Uanis(C4) \\sim Ueq, Uanis(C7)
\\sim Ueq: with sigma of 0.01 and sigma for terminal atoms of 0.02
Uanis(Ga1) \\sim Ueq, Uanis(Cl1A) \\sim Ueq, Uanis(Cl1) \\sim Ueq, Uanis(Cl3)
\\sim Ueq, Uanis(Cl3A) \\sim Ueq, Uanis(Cl2A) \\sim Ueq, Uanis(Cl2) \\sim Ueq:
with sigma of 0.02 and sigma for terminal atoms of 0.04
4. Others
 Sof(Cl1A)=1-FVAR(1)
 Sof(Cl3A)=Sof(Cl2A)=0.5*(1-FVAR(2))
 Sof(Cl2)=Sof(Cl3)=0.5*FVAR(2)
 Sof(Cl1)=FVAR(1)
 Fixed Sof: N1(0.5) C1(0.5) H1A(0.5) H1B(0.5) H1C(0.5) C2(0.5) H2A(0.5)
 H2B(0.5) H2C(0.5) C3(0.5) H3A(0.5) H3B(0.5) H3C(0.5) C5(0.5) H5A(0.5) H5B(0.5)
 H5C(0.5) C4(0.5) C6(0.5) H6A(0.5) H6B(0.5) H6C(0.5) C7(0.5) H7A(0.5) H7B(0.5)
 H7C(0.5)
5.a Idealised Me refined as rotating group:
 C1(H1A,H1B,H1C), C2(H2A,H2B,H2C), C3(H3A,H3B,H3C), C5(H5A,H5B,H5C), C6(H6A,
 H6B,H6C), C7(H7A,H7B,H7C)
;
_olex2_submission_special_instructions 'No special instructions were received'

loop_
_space_group_symop_operation_xyz
'x, y, z'
'-x, -y, z+1/2'
'x, -y, z+1/2'
'-x, y, z'

loop_
_atom_site_label
_atom_site_type_symbol
_atom_site_fract_x
_atom_site_fract_y
_atom_site_fract_z
_atom_site_U_iso_or_equiv
_atom_site_adp_type
_atom_site_occupancy
_atom_site_site_symmetry_order
_atom_site_calc_flag
_atom_site_refinement_flags_posn
_atom_site_refinement_flags_adp
_atom_site_refinement_flags_occupancy
_atom_site_disorder_assembly
_atom_site_disorder_group
Ga1 Ga 0.500000 0.4330(2) 0.3546(3) 0.0914(7) Uani 1 2 d DS TU P . .
Cl1 Cl 0.758(3) 0.533(4) 0.306(2) 0.157(9) Uani 0.56(7) 1 d D U . A 1
Cl2 Cl 0.500000 0.487(8) 0.5075(14) 0.125(13) Uani 0.56(7) 2 d DS TU P A 1
Cl3 Cl 0.500000 0.132(2) 0.331(3) 0.110(8) Uani 0.56(7) 2 d DS TU P A 1
N1 N 1.070(3) 1.087(3) 0.0965(14) 0.129(6) Uani 0.5 1 d D U . B -1
C1 C 1.261(3) 1.028(5) 0.069(3) 0.149(14) Uani 0.5 1 d D U . B -1
H1A H 1.265776 1.006571 0.001064 0.223 Uiso 0.5 1 calc GR . . B -1
H1B H 1.293025 0.913776 0.101564 0.223 Uiso 0.5 1 calc GR . . B -1
H1C H 1.345038 1.126297 0.085469 0.223 Uiso 0.5 1 calc GR . . B -1
C2 C 1.042(5) 1.300(3) 0.072(2) 0.138(11) Uani 0.5 1 d D U . B -1
H2A H 1.032205 1.372222 0.129414 0.207 Uiso 0.5 1 calc GR . . B -1
H2B H 0.931834 1.314432 0.035169 0.207 Uiso 0.5 1 calc GR . . B -1
H2C H 1.143228 1.345031 0.034935 0.207 Uiso 0.5 1 calc GR . . B -1
C3 C 1.042(5) 1.063(5) 0.2049(14) 0.141(12) Uani 0.5 1 d D U . B -1
H3A H 0.987086 0.942129 0.217457 0.211 Uiso 0.5 1 calc GR . . B -1
H3B H 0.962964 1.161328 0.227835 0.211 Uiso 0.5 1 calc GR . . B -1
H3C H 1.156929 1.070641 0.236954 0.211 Uiso 0.5 1 calc GR . . B -1
C5 C 0.961(4) 0.759(3) 0.061(2) 0.127(10) Uani 0.5 1 d D U . B -1
H5A H 1.059146 0.744286 0.104913 0.191 Uiso 0.5 1 calc GR . . B -1
H5B H 0.991254 0.698390 0.001497 0.191 Uiso 0.5 1 calc GR . . B -1
H5C H 0.852467 0.702898 0.086390 0.191 Uiso 0.5 1 calc GR . . B -1
C4 C 0.927(3) 0.971(3) 0.0427(15) 0.126(6) Uani 0.5 1 d D U . B -1
C6 C 0.737(3) 1.025(5) 0.076(3) 0.140(12) Uani 0.5 1 d D U . B -1
H6A H 0.693588 0.932682 0.120465 0.210 Uiso 0.5 1 calc GR . . B -1
H6B H 0.656886 1.031513 0.022282 0.210 Uiso 0.5 1 calc GR . . B -1
H6C H 0.741928 1.146781 0.106723 0.210 Uiso 0.5 1 calc GR . . B -1
C7 C 0.946(5) 1.011(5) -0.0654(14) 0.140(10) Uani 0.5 1 d D U . B -1
H7A H 1.002861 1.131445 -0.074662 0.210 Uiso 0.5 1 calc GR . . B -1
H7B H 0.827535 1.011222 -0.094304 0.210 Uiso 0.5 1 calc GR . . B -1
H7C H 1.019313 0.913958 -0.094244 0.210 Uiso 0.5 1 calc GR . . B -1
Cl1A Cl 0.701(7) 0.588(7) 0.282(3) 0.210(15) Uani 0.44(7) 1 d D U . A 2
Cl3A Cl 0.540(11) 0.142(3) 0.317(5) 0.124(14) Uani 0.22(4) 1 d D U . A 2
Cl2A Cl 0.465(7) 0.455(8) 0.5072(13) 0.093(9) Uani 0.22(4) 1 d D U . A 2

loop_
_atom_site_aniso_label
_atom_site_aniso_U_11
_atom_site_aniso_U_22
_atom_site_aniso_U_33
_atom_site_aniso_U_23
_atom_site_aniso_U_13
_atom_site_aniso_U_12
Ga1 0.0897(10) 0.0997(11) 0.0849(10) -0.0131(9) 0.000 0.000
Cl1 0.124(10) 0.163(12) 0.183(15) -0.031(9) 0.059(9) -0.045(8)
Cl2 0.12(2) 0.14(3) 0.115(14) -0.031(10) 0.000 0.000
Cl3 0.11(2) 0.100(8) 0.12(2) -0.024(6) 0.000 0.000
N1 0.109(9) 0.139(9) 0.139(10) -0.024(8) -0.007(8) -0.001(7)
C1 0.10(2) 0.17(2) 0.17(2) -0.010(18) -0.004(17) -0.007(17)
C2 0.13(2) 0.122(15) 0.166(18) -0.025(14) -0.004(15) 0.009(12)
C3 0.13(2) 0.162(19) 0.134(17) -0.031(14) -0.015(14) 0.015(14)
C5 0.12(2) 0.106(13) 0.157(17) -0.014(13) 0.009(14) 0.003(11)
C4 0.108(9) 0.135(10) 0.135(10) -0.020(8) -0.010(9) 0.003(8)
C6 0.087(17) 0.17(2) 0.16(2) -0.010(18) -0.004(16) 0.007(16)
C7 0.14(2) 0.156(17) 0.127(16) -0.002(16) -0.029(14) -0.002(14)
Cl1A 0.24(3) 0.21(2) 0.180(17) 0.042(17) 0.056(18) -0.04(2)
Cl3A 0.13(3) 0.128(17) 0.116(16) -0.043(13) 0.030(14) 0.002(12)
Cl2A 0.10(2) 0.106(12) 0.077(11) -0.023(7) 0.016(7) -0.012(10)

loop_
_atom_type_symbol
_atom_type_description
_atom_type_scat_dispersion_real
_atom_type_scat_dispersion_imag
_atom_type_scat_source
C C 0.0033 0.0016 'International Tables Vol C Tables 4.2.6.8 and 6.1.1.4'
Cl Cl 0.1484 0.1585 'International Tables Vol C Tables 4.2.6.8 and 6.1.1.4'
Ga Ga 0.2307 1.6083 'International Tables Vol C Tables 4.2.6.8 and 6.1.1.4'
N N 0.0061 0.0033 'International Tables Vol C Tables 4.2.6.8 and 6.1.1.4'
H H 0.0000 0.0000 'International Tables Vol C Tables 4.2.6.8 and 6.1.1.4'

loop_
_geom_angle_atom_site_label_1
_geom_angle_atom_site_label_2
_geom_angle_atom_site_label_3
_geom_angle
_geom_angle_site_symmetry_1
_geom_angle_site_symmetry_3
_geom_angle_publ_flag
Cl1 Ga1 Cl1 126(2) 4_655 . ?
Cl1 Ga1 Cl2 104.6(11) 4_655 . ?
Cl1 Ga1 Cl2 104.6(11) . . ?
Cl1 Ga1 Cl3 106.2(7) . . ?
Cl1 Ga1 Cl3 106.2(7) 4_655 . ?
Cl1 Ga1 Cl3A 97(2) 4_655 4_655 ?
Cl1 Ga1 Cl3A 111(2) . 4_655 ?
Cl1 Ga1 Cl2A 113.3(17) 4_655 4_655 ?
Cl1 Ga1 Cl2A 100.4(17) . 4_655 ?
Cl3 Ga1 Cl2 108.9(19) . . ?
Cl3 Ga1 Cl2A 103(2) . 4_655 ?
Cl1A Ga1 Cl1A 89(4) 4_655 . ?
Cl1A Ga1 Cl3A 107(2) . . ?
Cl1A Ga1 Cl3A 119(3) 4_655 . ?
Cl1A Ga1 Cl2A 111(2) . 4_655 ?
Cl1A Ga1 Cl2A 121.8(19) 4_655 4_655 ?
Cl1A Ga1 Cl2A 111(2) 4_655 . ?
Cl1A Ga1 Cl2A 121.8(19) . . ?
Cl3A Ga1 Cl3A 16(4) 4_655 . ?
Cl3A Ga1 Cl2A 107(2) 4_655 . ?
Cl3A Ga1 Cl2A 109(2) 4_655 4_655 ?
Cl3A Ga1 Cl2A 109(2) . . ?
Cl3A Ga1 Cl2A 107(2) . 4_655 ?
Cl2A Ga1 Cl2A 14(3) . 4_655 ?
C1 N1 C2 109.4(14) . . ?
C1 N1 C3 110.6(14) . . ?
C1 N1 C4 111.2(14) . . ?
C3 N1 C2 107.8(13) . . ?
C4 N1 C2 108.2(13) . . ?
C4 N1 C3 109.5(14) . . ?
N1 C4 C5 109.2(14) . . ?
N1 C4 C7 108.9(14) . . ?
C5 C4 C7 108.8(14) . . ?
C6 C4 N1 110.0(14) . . ?
C6 C4 C5 110.1(14) . . ?
C6 C4 C7 109.7(14) . . ?
Cl3A Cl3A Ga1 82(2) 4_655 . ?
Cl2A Cl2A Ga1 83.1(14) 4_655 . ?

loop_
_geom_bond_atom_site_label_1
_geom_bond_atom_site_label_2
_geom_bond_distance
_geom_bond_site_symmetry_2
_geom_bond_publ_flag
Ga1 Cl1 2.134(9) 4_655 ?
Ga1 Cl1 2.134(9) . ?
Ga1 Cl2 2.179(17) . ?
Ga1 Cl3 2.155(14) . ?
Ga1 Cl1A 2.10(2) . ?
Ga1 Cl1A 2.10(2) 4_655 ?
Ga1 Cl3A 2.148(19) 4_655 ?
Ga1 Cl3A 2.148(19) . ?
Ga1 Cl2A 2.162(16) 4_655 ?
Ga1 Cl2A 2.162(16) . ?
N1 C1 1.51(2) . ?
N1 C2 1.57(2) . ?
N1 C3 1.54(2) . ?
N1 C4 1.53(2) . ?
C5 C4 1.54(2) . ?
C4 C6 1.52(2) . ?
C4 C7 1.55(2) . ?
Cl3A Cl3A 0.59(17) 4_655 ?
Cl2A Cl2A 0.52(11) 4_655 ?

loop_
_twin_individual_id
_twin_individual_mass_fraction_refined
1 0.46709
2 0.53291
